data_7202810
loop_
_publ_author_name
'Ye, Jun-Wei'
'Wang, Jia'
'Zhang, Jing-Ying'
'Zhang, Ping'
'Wang, Yue'

_publ_section_title
;
 Construction of 2-D lanthanide coordination frameworks: syntheses,
 structures and luminescent property
;
_journal_issue 6
_journal_name_full CrystEngComm
_journal_page_first 515
_journal_paper_doi 10.1039/b702106b
_journal_volume 9
_journal_year 2007
_chemical_formula_sum 'C21 H11 Eu N3 O12'
_chemical_formula_weight 649.29
_chemical_name_systematic
;
?
;
_space_group_IT_number 2
_symmetry_cell_setting triclinic
_symmetry_space_group_name_Hall '-P 1'
_symmetry_space_group_name_H-M 'P -1'
_atom_sites_solution_hydrogens geom
_atom_sites_solution_primary direct
_atom_sites_solution_secondary difmap
_audit_creation_method SHELXL-97
_cell_angle_alpha 85.16(3)
_cell_angle_beta 78.16(3)
_cell_angle_gamma 74.51(3)
_cell_formula_units_Z 2
_cell_length_a 8.6559(17)
_cell_length_b 9.3993(19)
_cell_length_c 13.812(3)
_cell_measurement_reflns_used 10440
_cell_measurement_temperature 293(2)
_cell_measurement_theta_max 27.52
_cell_measurement_theta_min 3.01
_cell_volume 1059.4(4)
_computing_cell_refinement RAPID-AUTO
_computing_data_collection 'RAPID-AUTO (Rigaku, 1998)'
_computing_data_reduction RAPID-AUTO
_computing_molecular_graphics 'DIAMOND (Brandenburg, 1999) and SHELXP97'
_computing_publication_material SHELXL97
_computing_structure_refinement 'SHELXL97 (Sheldrick, 1997)'
_computing_structure_solution 'SHELXS97 (Sheldrick, 1997)'
_diffrn_ambient_temperature 293(2)
_diffrn_detector_area_resol_mean 10.0
_diffrn_measured_fraction_theta_full 0.989
_diffrn_measured_fraction_theta_max 0.989
_diffrn_measurement_device_type 'Rigaku RAXIS-RAPID'
_diffrn_measurement_method 'Omega scan'
_diffrn_radiation_monochromator graphite
_diffrn_radiation_source 'fine-focus sealed tube'
_diffrn_radiation_type MoK\a
_diffrn_radiation_wavelength 0.71073
_diffrn_reflns_av_R_equivalents 0.0179
_diffrn_reflns_av_sigmaI/netI 0.0222
_diffrn_reflns_limit_h_max 11
_diffrn_reflns_limit_h_min -11
_diffrn_reflns_limit_k_max 12
_diffrn_reflns_limit_k_min -12
_diffrn_reflns_limit_l_max 15
_diffrn_reflns_limit_l_min -17
_diffrn_reflns_number 10509
_diffrn_reflns_theta_full 27.48
_diffrn_reflns_theta_max 27.48
_diffrn_reflns_theta_min 3.00
_diffrn_standards_decay_% 0
_diffrn_standards_interval_count 0
_diffrn_standards_interval_time .
_diffrn_standards_number 0
_exptl_absorpt_coefficient_mu 3.039
_exptl_absorpt_correction_T_max 0.5183
_exptl_absorpt_correction_T_min 0.2852
_exptl_absorpt_correction_type empirical
_exptl_absorpt_process_details
;
Higashi, T. (1995) Progrom for Absorption Correcttion.
Rigaku Corporation, Tokyo, Japan.
;
_exptl_crystal_colour yellow
_exptl_crystal_density_diffrn 2.036
_exptl_crystal_density_meas ?
_exptl_crystal_density_method .
_exptl_crystal_description block
_exptl_crystal_F_000 634
_exptl_crystal_size_max 0.55
_exptl_crystal_size_mid 0.43
_exptl_crystal_size_min 0.25
_refine_diff_density_max 1.011
_refine_diff_density_min -1.050
_refine_diff_density_rms 0.149
_refine_ls_extinction_coef 0
_refine_ls_extinction_method none
_refine_ls_goodness_of_fit_ref 1.082
_refine_ls_hydrogen_treatment constr
_refine_ls_matrix_type full
_refine_ls_number_parameters 334
_refine_ls_number_reflns 4801
_refine_ls_number_restraints 0
_refine_ls_restrained_S_all 1.082
_refine_ls_R_factor_all 0.0238
_refine_ls_R_factor_gt 0.0219
_refine_ls_shift/su_max 0.085
_refine_ls_shift/su_mean 0.009
_refine_ls_structure_factor_coef Fsqd
_refine_ls_weighting_details 'calc w=1/[\s^2^(Fo^2^)+(0.0564P)^2^+1.2712P] where P=(Fo^2^+2Fc^2^)/3'
_refine_ls_weighting_scheme calc
_refine_ls_wR_factor_gt 0.0639
_refine_ls_wR_factor_ref 0.0808
_reflns_number_gt 4631
_reflns_number_total 4801
_reflns_threshold_expression >2sigma(I)
_cod_data_source_file b702106b.txt
_cod_data_source_block 7
_cod_depositor_comments
;
The following automatic conversions were performed:
'_symmetry_cell_setting' value 'Triclinic' changed to 'triclinic'
according to '/home/saulius/struct/CIF-dictionaries/cif_core.dic'
dictionary named 'cif_core.dic' version 2.4.1 from
2010-06-29.

'_refine_ls_hydrogen_treatment' value 'CONSTR' changed to
'constr' according to '/home/saulius/struct/CIF-dictionaries/cif_core.dic'
dictionary named 'cif_core.dic' version 2.4.1 from 2010-06-29.

Automatic conversion script
Id: cif_fix_enum 1527 2010-12-29 10:47:43Z saulius 
;
_cod_original_cell_volume 1059.3(4)
_cod_original_sg_symbol_H-M 'P-1 '
_cod_database_code 7202810

loop_
_symmetry_equiv_pos_as_xyz
'x, y, z'
'-x, -y, -z'

loop_
_atom_site_label
_atom_site_type_symbol
_atom_site_fract_x
_atom_site_fract_y
_atom_site_fract_z
_atom_site_U_iso_or_equiv
_atom_site_adp_type
_atom_site_occupancy
_atom_site_symmetry_multiplicity
_atom_site_calc_flag
_atom_site_refinement_flags
_atom_site_disorder_assembly
_atom_site_disorder_group
Eu1 Eu 0.664842(15) 0.553435(14) 0.583124(10) 0.02004(7) Uani 1 1 d . . .
O1 O 0.5429(3) 0.3636(3) 0.6733(2) 0.0330(6) Uani 1 1 d . . .
O2 O 0.3679(3) 0.4789(3) 0.57946(18) 0.0297(5) Uani 1 1 d . . .
O3 O -0.2278(3) 0.5041(3) 0.7264(2) 0.0332(6) Uani 1 1 d . . .
O4 O -0.2723(3) 0.3660(4) 0.8634(2) 0.0462(8) Uani 1 1 d . . .
O5 O 0.1614(6) -0.0717(5) 0.9147(4) 0.0790(14) Uani 1 1 d . . .
O6 O 0.3956(5) -0.0313(6) 0.9047(4) 0.0920(18) Uani 1 1 d . . .
O7 O 1.1169(3) 0.6429(3) 0.4729(2) 0.0332(6) Uani 1 1 d . . .
O8 O 0.8534(3) 0.6904(3) 0.5358(2) 0.0326(6) Uani 1 1 d . . .
O9 O 0.5051(3) 1.2103(3) 0.4690(2) 0.0344(6) Uani 1 1 d . . .
O10 O 0.5715(3) 1.2870(3) 0.3151(2) 0.0326(6) Uani 1 1 d . . .
O11 O 1.1776(5) 1.1936(6) 0.2075(4) 0.0833(16) Uani 1 1 d . . .
O12 O 1.3311(4) 1.0451(4) 0.2951(4) 0.0701(12) Uani 1 1 d . . .
N1 N 0.2598(5) 0.0004(4) 0.8854(3) 0.0497(10) Uani 1 1 d . . .
N2 N 1.1986(5) 1.0981(4) 0.2697(3) 0.0478(10) Uani 1 1 d . . .
N3 N 0.5810(4) 0.5554(4) 0.0865(2) 0.0357(7) Uani 1 1 d . . .
H3A H 0.4780 0.5698 0.1091 0.043 Uiso 1 1 calc R . .
C1 C 0.2794(4) 0.3217(4) 0.7121(2) 0.0228(6) Uani 1 1 d . . .
C2 C 0.1140(4) 0.3887(4) 0.7155(2) 0.0221(6) Uani 1 1 d . . .
H2A H 0.0823 0.4723 0.6759 0.027 Uiso 1 1 calc R . .
C3 C -0.0036(4) 0.3306(4) 0.7779(2) 0.0227(6) Uani 1 1 d . . .
C4 C 0.0439(4) 0.2014(4) 0.8328(3) 0.0265(7) Uani 1 1 d . . .
H4A H -0.0336 0.1596 0.8731 0.032 Uiso 1 1 calc R . .
C5 C 0.2087(4) 0.1360(4) 0.8263(3) 0.0293(7) Uani 1 1 d . . .
C6 C 0.3292(4) 0.1948(4) 0.7687(3) 0.0279(7) Uani 1 1 d . . .
H6A H 0.4392 0.1508 0.7680 0.034 Uiso 1 1 calc R . .
C7 C 0.4061(4) 0.3906(4) 0.6494(3) 0.0244(6) Uani 1 1 d . . .
C8 C -0.1826(4) 0.4065(4) 0.7887(3) 0.0272(7) Uani 1 1 d . . .
C9 C 0.9494(4) 0.8715(3) 0.4298(2) 0.0209(6) Uani 1 1 d . . .
C10 C 0.7928(4) 0.9652(3) 0.4350(2) 0.0217(6) Uani 1 1 d . . .
H10A H 0.7035 0.9384 0.4743 0.026 Uiso 1 1 calc R . .
C11 C 0.7707(4) 1.0992(3) 0.3812(3) 0.0230(6) Uani 1 1 d . . .
C12 C 0.9031(4) 1.1406(4) 0.3238(3) 0.0288(7) Uani 1 1 d . . .
H12A H 0.8891 1.2279 0.2858 0.035 Uiso 1 1 calc R . .
C13 C 1.0564(4) 1.0490(4) 0.3246(3) 0.0296(7) Uani 1 1 d . . .
C14 C 1.0844(4) 0.9146(4) 0.3753(3) 0.0266(7) Uani 1 1 d . . .
H14A H 1.1897 0.8549 0.3732 0.032 Uiso 1 1 calc R . .
C15 C 0.9752(4) 0.7228(3) 0.4833(2) 0.0225(6) Uani 1 1 d . . .
C16 C 0.6045(4) 1.2034(3) 0.3882(3) 0.0242(6) Uani 1 1 d . . .
C17 C 0.6348(5) 0.6571(6) 0.0263(4) 0.0451(11) Uani 1 1 d . . .
H17A H 0.5611 0.7412 0.0073 0.054 Uiso 1 1 calc R . .
C18 C 0.8002(5) 0.6376(5) -0.0080(3) 0.0428(10) Uani 1 1 d . . .
H18A H 0.8379 0.7098 -0.0491 0.051 Uiso 1 1 calc R . .
C19 C 0.9103(4) 0.5115(4) 0.0183(2) 0.0262(7) Uani 1 1 d . . .
C20 C 0.8480(5) 0.4078(5) 0.0793(3) 0.0364(8) Uani 1 1 d . . .
H20A H 0.9182 0.3211 0.0980 0.044 Uiso 1 1 calc R . .
C21 C 0.6822(5) 0.4327(5) 0.1125(3) 0.0391(9) Uani 1 1 d . . .
H21A H 0.6409 0.3625 0.1537 0.047 Uiso 1 1 calc R . .

loop_
_atom_site_aniso_label
_atom_site_aniso_U_11
_atom_site_aniso_U_22
_atom_site_aniso_U_33
_atom_site_aniso_U_23
_atom_site_aniso_U_13
_atom_site_aniso_U_12
Eu1 0.01141(9) 0.01738(10) 0.02632(10) 0.00793(6) -0.00126(6) 0.00045(6)
O1 0.0166(11) 0.0346(13) 0.0471(15) 0.0093(11) -0.0033(10) -0.0107(10)
O2 0.0285(12) 0.0299(12) 0.0270(12) 0.0101(10) -0.0022(10) -0.0066(10)
O3 0.0229(12) 0.0412(14) 0.0348(13) 0.0095(11) -0.0129(10) -0.0047(11)
O4 0.0165(12) 0.077(2) 0.0361(14) 0.0180(15) 0.0016(10) -0.0081(13)
O5 0.067(3) 0.049(2) 0.110(4) 0.044(2) -0.001(2) -0.0223(19)
O6 0.045(2) 0.088(3) 0.121(4) 0.074(3) -0.017(2) -0.001(2)
O7 0.0196(11) 0.0207(11) 0.0498(16) 0.0086(11) -0.0004(11) 0.0037(9)
O8 0.0198(11) 0.0227(11) 0.0501(16) 0.0109(11) 0.0001(11) -0.0051(9)
O9 0.0209(12) 0.0266(12) 0.0423(15) 0.0114(11) 0.0054(10) 0.0042(10)
O10 0.0265(12) 0.0294(12) 0.0325(13) 0.0069(10) -0.0065(10) 0.0073(10)
O11 0.058(2) 0.096(3) 0.088(3) 0.065(3) -0.009(2) -0.030(2)
O12 0.0266(16) 0.062(2) 0.108(3) 0.021(2) 0.0055(18) -0.0097(15)
N1 0.040(2) 0.0366(18) 0.058(2) 0.0244(17) 0.0012(17) -0.0010(16)
N2 0.0273(17) 0.0406(19) 0.064(3) 0.0166(18) 0.0082(16) -0.0075(15)
N3 0.0161(13) 0.056(2) 0.0326(15) -0.0020(15) 0.0015(11) -0.0091(13)
C1 0.0162(14) 0.0235(14) 0.0278(15) 0.0026(12) 0.0007(11) -0.0082(12)
C2 0.0177(14) 0.0241(14) 0.0243(14) 0.0031(12) -0.0024(11) -0.0076(12)
C3 0.0153(13) 0.0292(15) 0.0239(14) 0.0044(12) -0.0058(11) -0.0063(12)
C4 0.0214(15) 0.0326(17) 0.0253(15) 0.0086(13) -0.0020(12) -0.0113(13)
C5 0.0256(16) 0.0278(16) 0.0300(16) 0.0125(14) -0.0043(13) -0.0040(13)
C6 0.0171(14) 0.0280(16) 0.0339(17) 0.0076(14) -0.0019(12) -0.0024(12)
C7 0.0190(14) 0.0234(15) 0.0285(16) 0.0006(13) 0.0033(12) -0.0077(12)
C8 0.0170(14) 0.0373(18) 0.0279(16) 0.0042(14) -0.0062(12) -0.0082(13)
C9 0.0142(13) 0.0152(13) 0.0285(15) -0.0007(11) 0.0031(11) -0.0013(11)
C10 0.0157(13) 0.0186(13) 0.0268(14) 0.0009(12) 0.0011(11) -0.0017(11)
C11 0.0163(14) 0.0179(13) 0.0318(16) 0.0026(12) -0.0047(12) -0.0002(11)
C12 0.0232(16) 0.0219(15) 0.0357(18) 0.0106(13) -0.0025(13) -0.0023(12)
C13 0.0203(15) 0.0269(16) 0.0360(18) 0.0069(14) 0.0031(13) -0.0051(13)
C14 0.0156(14) 0.0204(14) 0.0376(18) 0.0020(13) 0.0027(12) -0.0007(11)
C15 0.0190(14) 0.0151(13) 0.0303(16) 0.0001(12) -0.0005(12) -0.0024(11)
C16 0.0172(14) 0.0154(13) 0.0372(17) 0.0031(12) -0.0061(13) 0.0002(11)
C17 0.0214(18) 0.051(3) 0.054(3) 0.010(2) -0.0021(17) -0.0018(17)
C18 0.0221(17) 0.046(2) 0.053(2) 0.0161(19) 0.0013(16) -0.0074(16)
C19 0.0207(17) 0.0348(17) 0.0233(15) 0.0018(13) -0.0015(12) -0.0101(13)
C20 0.0242(17) 0.041(2) 0.041(2) 0.0109(17) -0.0008(15) -0.0105(15)
C21 0.0279(19) 0.051(2) 0.038(2) 0.0090(18) 0.0007(15) -0.0174(17)

loop_
_atom_type_symbol
_atom_type_description
_atom_type_scat_dispersion_real
_atom_type_scat_dispersion_imag
_atom_type_scat_source
C C 0.0033 0.0016 'International Tables Vol C Tables 4.2.6.8 and 6.1.1.4'
H H 0.0000 0.0000 'International Tables Vol C Tables 4.2.6.8 and 6.1.1.4'
N N 0.0061 0.0033 'International Tables Vol C Tables 4.2.6.8 and 6.1.1.4'
O O 0.0106 0.0060 'International Tables Vol C Tables 4.2.6.8 and 6.1.1.4'
Eu Eu -0.1578 3.6682 'International Tables Vol C Tables 4.2.6.8 and 6.1.1.4'

loop_
_geom_angle_atom_site_label_1
_geom_angle_atom_site_label_2
_geom_angle_atom_site_label_3
_geom_angle
_geom_angle_site_symmetry_1
_geom_angle_site_symmetry_3
_geom_angle_publ_flag
O8 Eu1 O7 83.93(9) . 2_766 ?
O8 Eu1 O3 84.37(10) . 1_655 ?
O7 Eu1 O3 82.17(11) 2_766 1_655 ?
O8 Eu1 O2 95.86(10) . 2_666 ?
O7 Eu1 O2 76.37(10) 2_766 2_666 ?
O3 Eu1 O2 158.38(10) 1_655 2_666 ?
O8 Eu1 O10 106.15(10) . 2_676 ?
O7 Eu1 O10 163.24(10) 2_766 2_676 ?
O3 Eu1 O10 85.50(10) 1_655 2_676 ?
O2 Eu1 O10 114.93(9) 2_666 2_676 ?
O8 Eu1 O1 157.56(10) . . ?
O7 Eu1 O1 84.63(9) 2_766 . ?
O3 Eu1 O1 74.99(10) 1_655 . ?
O2 Eu1 O1 100.11(9) 2_666 . ?
O10 Eu1 O1 81.24(10) 2_676 . ?
O8 Eu1 O9 78.29(9) . 2_676 ?
O7 Eu1 O9 143.24(10) 2_766 2_676 ?
O3 Eu1 O9 127.00(11) 1_655 2_676 ?
O2 Eu1 O9 73.81(10) 2_666 2_676 ?
O10 Eu1 O9 53.36(9) 2_676 2_676 ?
O1 Eu1 O9 121.30(9) . 2_676 ?
O8 Eu1 C16 95.06(9) . 2_676 ?
O7 Eu1 C16 168.74(11) 2_766 2_676 ?
O3 Eu1 C16 108.93(11) 1_655 2_676 ?
O2 Eu1 C16 92.62(10) 2_666 2_676 ?
O10 Eu1 C16 26.85(10) 2_676 2_676 ?
O1 Eu1 C16 99.83(9) . 2_676 ?
O9 Eu1 C16 26.85(10) 2_676 2_676 ?
O8 Eu1 O2 154.01(9) . . ?
O7 Eu1 O2 109.20(9) 2_766 . ?
O3 Eu1 O2 118.88(9) 1_655 . ?
O2 Eu1 O2 67.06(9) 2_666 . ?
O10 Eu1 O2 67.31(9) 2_676 . ?
O1 Eu1 O2 48.42(8) . . ?
O9 Eu1 O2 78.13(9) 2_676 . ?
C16 Eu1 O2 67.61(9) 2_676 . ?
O8 Eu1 C7 176.78(9) . . ?
O7 Eu1 C7 99.27(9) 2_766 . ?
O3 Eu1 C7 95.71(10) 1_655 . ?
O2 Eu1 C7 85.26(9) 2_666 . ?
O10 Eu1 C7 70.66(10) 2_676 . ?
O1 Eu1 C7 23.94(9) . . ?
O9 Eu1 C7 99.18(10) 2_676 . ?
C16 Eu1 C7 81.87(9) 2_676 . ?
O2 Eu1 C7 24.70(9) . . ?
O8 Eu1 Eu1 130.00(8) . 2_666 ?
O7 Eu1 Eu1 94.97(8) 2_766 2_666 ?
O3 Eu1 Eu1 145.23(7) 1_655 2_666 ?
O2 Eu1 Eu1 36.99(6) 2_666 2_666 ?
O10 Eu1 Eu1 88.70(7) 2_676 2_666 ?
O1 Eu1 Eu1 70.24(7) . 2_666 ?
O9 Eu1 Eu1 73.37(8) 2_676 2_666 ?
C16 Eu1 Eu1 77.06(7) 2_676 2_666 ?
O2 Eu1 Eu1 30.08(5) . 2_666 ?
C7 Eu1 Eu1 50.32(7) . 2_666 ?
C7 O1 Eu1 103.8(2) . . ?
C7 O2 Eu1 133.4(2) . 2_666 ?
C7 O2 Eu1 84.0(2) . . ?
Eu1 O2 Eu1 112.94(9) 2_666 . ?
C8 O3 Eu1 144.7(3) . 1_455 ?
C15 O7 Eu1 157.3(3) . 2_766 ?
C15 O8 Eu1 155.3(2) . . ?
C16 O9 Eu1 91.2(2) . 2_676 ?
C16 O10 Eu1 92.0(2) . 2_676 ?
O6 N1 O5 123.4(4) . . ?
O6 N1 C5 118.7(4) . . ?
O5 N1 C5 117.8(4) . . ?
O11 N2 O12 123.5(4) . . ?
O11 N2 C13 118.4(4) . . ?
O12 N2 C13 117.9(4) . . ?
C21 N3 C17 121.5(3) . . ?
C21 N3 H3A 119.2 . . ?
C17 N3 H3A 119.2 . . ?
C6 C1 C2 120.8(3) . . ?
C6 C1 C7 119.3(3) . . ?
C2 C1 C7 119.8(3) . . ?
C3 C2 C1 120.1(3) . . ?
C3 C2 H2A 120.0 . . ?
C1 C2 H2A 120.0 . . ?
C4 C3 C2 119.8(3) . . ?
C4 C3 C8 118.8(3) . . ?
C2 C3 C8 121.3(3) . . ?
C3 C4 C5 118.6(3) . . ?
C3 C4 H4A 120.7 . . ?
C5 C4 H4A 120.7 . . ?
C6 C5 C4 123.1(3) . . ?
C6 C5 N1 118.0(3) . . ?
C4 C5 N1 118.9(3) . . ?
C1 C6 C5 117.5(3) . . ?
C1 C6 H6A 121.3 . . ?
C5 C6 H6A 121.3 . . ?
O1 C7 O2 122.7(3) . . ?
O1 C7 C1 117.9(3) . . ?
O2 C7 C1 119.3(3) . . ?
O1 C7 Eu1 52.29(17) . . ?
O2 C7 Eu1 71.31(18) . . ?
C1 C7 Eu1 163.1(2) . . ?
O3 C8 O4 126.2(3) . . ?
O3 C8 C3 118.7(3) . . ?
O4 C8 C3 115.1(3) . . ?
C10 C9 C14 120.3(3) . . ?
C10 C9 C15 120.7(3) . . ?
C14 C9 C15 119.0(3) . . ?
C11 C10 C9 119.9(3) . . ?
C11 C10 H10A 120.1 . . ?
C9 C10 H10A 120.1 . . ?
C12 C11 C10 120.3(3) . . ?
C12 C11 C16 118.9(3) . . ?
C10 C11 C16 120.7(3) . . ?
C13 C12 C11 118.1(3) . . ?
C13 C12 H12A 120.9 . . ?
C11 C12 H12A 120.9 . . ?
C12 C13 C14 123.6(3) . . ?
C12 C13 N2 118.3(3) . . ?
C14 C13 N2 118.0(3) . . ?
C13 C14 C9 117.6(3) . . ?
C13 C14 H14A 121.2 . . ?
C9 C14 H14A 121.2 . . ?
O7 C15 O8 124.9(3) . . ?
O7 C15 C9 117.4(3) . . ?
O8 C15 C9 117.6(3) . . ?
O10 C16 O9 121.8(3) . . ?
O10 C16 C11 119.3(3) . . ?
O9 C16 C11 118.7(3) . . ?
O10 C16 Eu1 61.14(17) . 2_676 ?
O9 C16 Eu1 61.92(17) . 2_676 ?
C11 C16 Eu1 165.2(2) . 2_676 ?
N3 C17 C18 119.9(4) . . ?
N3 C17 H17A 120.1 . . ?
C18 C17 H17A 120.1 . . ?
C19 C18 C17 120.4(4) . . ?
C19 C18 H18A 119.8 . . ?
C17 C18 H18A 119.8 . . ?
C18 C19 C20 117.5(3) . . ?
C18 C19 C19 121.1(4) . 2_765 ?
C20 C19 C19 121.4(4) . 2_765 ?
C21 C20 C19 120.1(4) . . ?
C21 C20 H20A 119.9 . . ?
C19 C20 H20A 119.9 . . ?
N3 C21 C20 120.6(4) . . ?
N3 C21 H21A 119.7 . . ?
C20 C21 H21A 119.7 . . ?

loop_
_geom_bond_atom_site_label_1
_geom_bond_atom_site_label_2
_geom_bond_distance
_geom_bond_site_symmetry_2
_geom_bond_publ_flag
Eu1 O8 2.300(3) . ?
Eu1 O7 2.313(3) 2_766 ?
Eu1 O3 2.315(3) 1_655 ?
Eu1 O2 2.374(3) 2_666 ?
Eu1 O10 2.439(3) 2_676 ?
Eu1 O1 2.437(3) . ?
Eu1 O9 2.456(3) 2_676 ?
Eu1 C16 2.783(3) 2_676 ?
Eu1 O2 2.850(3) . ?
Eu1 C7 2.992(3) . ?
Eu1 Eu1 4.3628(11) 2_666 ?
O1 C7 1.250(4) . ?
O2 C7 1.257(4) . ?
O2 Eu1 2.374(3) 2_666 ?
O3 C8 1.245(5) . ?
O3 Eu1 2.315(3) 1_455 ?
O4 C8 1.255(4) . ?
O5 N1 1.212(6) . ?
O6 N1 1.212(6) . ?
O7 C15 1.243(4) . ?
O7 Eu1 2.313(3) 2_766 ?
O8 C15 1.246(4) . ?
O9 C16 1.257(4) . ?
O9 Eu1 2.456(3) 2_676 ?
O10 C16 1.258(4) . ?
O10 Eu1 2.439(3) 2_676 ?
O11 N2 1.193(6) . ?
O12 N2 1.232(6) . ?
N1 C5 1.469(5) . ?
N2 C13 1.471(5) . ?
N3 C21 1.321(6) . ?
N3 C17 1.330(6) . ?
N3 H3A 0.8600 . ?
C1 C6 1.388(5) . ?
C1 C2 1.395(4) . ?
C1 C7 1.505(4) . ?
C2 C3 1.391(4) . ?
C2 H2A 0.9300 . ?
C3 C4 1.388(5) . ?
C3 C8 1.505(4) . ?
C4 C5 1.381(5) . ?
C4 H4A 0.9300 . ?
C5 C6 1.385(5) . ?
C6 H6A 0.9300 . ?
C9 C10 1.397(4) . ?
C9 C14 1.391(4) . ?
C9 C15 1.509(4) . ?
C10 C11 1.395(4) . ?
C10 H10A 0.9300 . ?
C11 C12 1.381(5) . ?
C11 C16 1.498(4) . ?
C12 C13 1.377(5) . ?
C12 H12A 0.9300 . ?
C13 C14 1.379(5) . ?
C14 H14A 0.9300 . ?
C16 Eu1 2.783(3) 2_676 ?
C17 C18 1.380(5) . ?
C17 H17A 0.9300 . ?
C18 C19 1.382(5) . ?
C18 H18A 0.9300 . ?
C19 C20 1.381(5) . ?
C19 C19 1.493(6) 2_765 ?
C20 C21 1.376(5) . ?
C20 H20A 0.9300 . ?
C21 H21A 0.9300 . ?

loop_
_geom_hbond_atom_site_label_D
_geom_hbond_atom_site_label_H
_geom_hbond_atom_site_label_A
_geom_hbond_distance_DH
_geom_hbond_distance_HA
_geom_hbond_distance_DA
_geom_hbond_angle_DHA
_geom_hbond_site_symmetry_A
N3 H3A O4 0.86 1.69 2.537(4) 166.7 2_566
C17 H17A O6 0.93 2.70 3.611(6) 165.0 1_564
C18 H18A O11 0.93 2.31 3.058(6) 136.8 2_775
C21 H21A O10 0.93 2.29 3.094(5) 144.4 1_545
C20 H20A O5 0.93 2.64 3.176(6) 117.1 2_656
C14 H14A O1 0.93 2.66 3.549(4) 160.9 2_766
C6 H6A O12 0.93 2.39 3.200(5) 145.6 2_766
